data_4131080
loop_
_publ_author_name
'Kennedy, C. Rose'
'Lehnherr, Dan'
'Rajapaksa, Naomi S.'
'Ford, David D.'
'Park, Yongho'
'Jacobsen, Eric N.'

_publ_section_title
;
 Mechanism-Guided Development of a Highly Active Bis-thiourea Catalyst for
 Anion-Abstraction Catalysis.
;
_journal_issue 41
_journal_name_full 'Journal of the American Chemical Society'
_journal_page_first 13525
_journal_page_last 13528
_journal_paper_doi 10.1021/jacs.6b09205
_journal_volume 138
_journal_year 2016
_chemical_absolute_configuration ad
_chemical_formula_sum 'C26 H26 F9 N3 O S'
_chemical_formula_weight 599.56
_space_group_IT_number 154
_space_group_name_Hall 'P 32 2"'
_space_group_name_H-M_alt 'P 32 2 1'
_symmetry_cell_setting hexagonal
_symmetry_space_group_name_Hall 'P 32 2"'
_symmetry_space_group_name_H-M 'P 32 2 1'
_atom_sites_solution_hydrogens geom
_atom_sites_solution_primary direct
_atom_sites_solution_secondary difmap
_audit_creation_method SHELXL-97
_cell_angle_alpha 90.00
_cell_angle_beta 90.00
_cell_angle_gamma 120.00
_cell_formula_units_Z 6
_cell_length_a 12.3403(17)
_cell_length_b 12.3403(17)
_cell_length_c 31.681(4)
_cell_measurement_reflns_used 9268
_cell_measurement_temperature 100(2)
_cell_measurement_theta_max 26.9
_cell_measurement_theta_min 2.71
_cell_volume 4178.1(10)
_computing_cell_refinement 'SAINT 7.46A (Bruker-AXS, 2009)'
_computing_data_collection 'APEX2 v2009.3.0 (Bruker-AXS, 2009)'
_computing_data_reduction 'SAINT 7.46A (Bruker-AXS, 2009)'
_computing_molecular_graphics 'Bruker SHELXTL (Sheldrick, 2008)'
_computing_publication_material 'Bruker SHELXTL (Sheldrick, 2008)'
_computing_structure_refinement 'SHELXL-97 (Sheldrick, 2008)'
_computing_structure_solution 'SHELXS-97 (Sheldrick, 2008)'
_diffrn_ambient_temperature 100(2)
_diffrn_measured_fraction_theta_full 0.999
_diffrn_measured_fraction_theta_max 0.999
_diffrn_measurement_device_type
;
Bruker D8 goniometer with CCD area detector  
;
_diffrn_measurement_method 'omega and phi scans'
_diffrn_radiation_monochromator graphite
_diffrn_radiation_source 'fine-focus sealed tube'
_diffrn_radiation_type MoK\a
_diffrn_radiation_wavelength 0.71073
_diffrn_reflns_av_R_equivalents 0.0765
_diffrn_reflns_av_sigmaI/netI 0.0462
_diffrn_reflns_limit_h_max 15
_diffrn_reflns_limit_h_min -15
_diffrn_reflns_limit_k_max 15
_diffrn_reflns_limit_k_min -15
_diffrn_reflns_limit_l_max 39
_diffrn_reflns_limit_l_min -40
_diffrn_reflns_number 39852
_diffrn_reflns_theta_full 27.12
_diffrn_reflns_theta_max 27.12
_diffrn_reflns_theta_min 1.91
_exptl_absorpt_coefficient_mu 0.201
_exptl_absorpt_correction_T_max 0.9685
_exptl_absorpt_correction_T_min 0.9533
_exptl_absorpt_correction_type multi-scan
_exptl_absorpt_process_details SADABS
_exptl_crystal_colour colorless
_exptl_crystal_density_diffrn 1.430
_exptl_crystal_density_method 'not measured'
_exptl_crystal_description block
_exptl_crystal_F_000 1848
_exptl_crystal_size_max 0.24
_exptl_crystal_size_mid 0.18
_exptl_crystal_size_min 0.16
_refine_diff_density_max 1.014
_refine_diff_density_min -0.510
_refine_diff_density_rms 0.068
_refine_ls_abs_structure_details 'Flack H D (1983), Acta Cryst. A39, 876-881'
_refine_ls_abs_structure_Flack 0.05(9)
_refine_ls_extinction_method none
_refine_ls_goodness_of_fit_ref 1.026
_refine_ls_hydrogen_treatment mixed
_refine_ls_matrix_type full
_refine_ls_number_parameters 385
_refine_ls_number_reflns 6137
_refine_ls_number_restraints 31
_refine_ls_restrained_S_all 1.048
_refine_ls_R_factor_all 0.0524
_refine_ls_R_factor_gt 0.0460
_refine_ls_shift/su_max 0.001
_refine_ls_shift/su_mean 0.000
_refine_ls_structure_factor_coef Fsqd
_refine_ls_weighting_details 'calc w=1/[\s^2^(Fo^2^)+(0.0539P)^2^+3.2117P] where P=(Fo^2^+2Fc^2^)/3'
_refine_ls_weighting_scheme calc
_refine_ls_wR_factor_gt 0.1140
_refine_ls_wR_factor_ref 0.1196
_reflns_number_gt 5516
_reflns_number_total 6137
_reflns_threshold_expression >2sigma(I)
_cod_data_source_file ja6b09205_si_002.cif
_cod_data_source_block DLH-215
_cod_depositor_comments
;
The following automatic conversions were performed:

data item '_symmetry_cell_setting' value 'HEXAGONAL' was changed to
'hexagonal' in accordance with the
/home/saulius/struct/COD-crude-data/automatic-downloads/DataCite-retrospective/ACS/depositions/lib/dictionaries/cif_core.dic
dictionary named 'cif_core.dic' version 2.4.2 last updated on
2011-04-26.

Automatic conversion script
Id: cif_fix_values 6909 2019-04-08 15:41:33Z antanas 
;
_cod_database_code 4131080

loop_
_symmetry_equiv_pos_as_xyz
'x, y, z'
'-y, x-y, z+2/3'
'-x+y, -x, z+1/3'
'y, x, -z'
'x-y, -y, -z+1/3'
'-x, -x+y, -z+2/3'

loop_
_atom_site_label
_atom_site_type_symbol
_atom_site_fract_x
_atom_site_fract_y
_atom_site_fract_z
_atom_site_U_iso_or_equiv
_atom_site_adp_type
_atom_site_occupancy
_atom_site_symmetry_multiplicity
_atom_site_calc_flag
_atom_site_refinement_flags
_atom_site_disorder_assembly
_atom_site_disorder_group
C1 C 0.4415(3) 0.7025(3) 0.31907(9) 0.0383(7) Uani 1 1 d . . .
H1 H 0.5088 0.6954 0.3306 0.046 Uiso 1 1 calc R . .
C2 C 0.3697(3) 0.7300(3) 0.34553(10) 0.0445(8) Uani 1 1 d . A .
H2 H 0.3880 0.7426 0.3749 0.053 Uiso 1 1 calc R . .
C3 C 0.2704(3) 0.7393(3) 0.32885(10) 0.0387(7) Uani 1 1 d D . .
C4 C 0.2433(3) 0.7196(3) 0.28626(9) 0.0324(6) Uani 1 1 d . A .
H4 H 0.1743 0.7242 0.2750 0.039 Uiso 1 1 calc R . .
C5 C 0.3172(3) 0.6930(3) 0.25976(9) 0.0270(6) Uani 1 1 d . . .
H5 H 0.2989 0.6804 0.2304 0.032 Uiso 1 1 calc R A .
C6 C 0.4176(2) 0.6848(2) 0.27601(8) 0.0251(5) Uani 1 1 d . A .
C7 C 0.4983(2) 0.6503(2) 0.25000(8) 0.0234(5) Uani 1 1 d . . .
H7 H 0.5884 0.7065 0.2574 0.028 Uiso 1 1 calc R A .
C8 C 0.4632(3) 0.5135(3) 0.25634(9) 0.0298(6) Uani 1 1 d . A .
H8A H 0.5341 0.5007 0.2492 0.036 Uiso 1 1 calc R . .
H8B H 0.4368 0.4863 0.2858 0.036 Uiso 1 1 calc R . .
C9 C 0.3546(3) 0.4436(3) 0.22569(9) 0.0288(6) Uani 1 1 d . . .
H9A H 0.2763 0.4355 0.2371 0.035 Uiso 1 1 calc R A .
H9B H 0.3413 0.3592 0.2194 0.035 Uiso 1 1 calc R . .
C10 C 0.3986(3) 0.5275(3) 0.18632(9) 0.0273(6) Uani 1 1 d . A .
H10A H 0.4454 0.5029 0.1669 0.033 Uiso 1 1 calc R . .
H10B H 0.3268 0.5237 0.1710 0.033 Uiso 1 1 calc R . .
C11 C 0.5308(2) 0.7646(2) 0.18407(8) 0.0212(5) Uani 1 1 d . . .
C12 C 0.5245(2) 0.7648(2) 0.13560(8) 0.0211(5) Uani 1 1 d . A .
H12 H 0.4474 0.6867 0.1265 0.025 Uiso 1 1 calc R . .
C13 C 0.3997(2) 0.8649(2) 0.12204(7) 0.0191(5) Uani 1 1 d . A .
C14 C 0.3014(2) 0.9886(2) 0.10161(7) 0.0202(5) Uani 1 1 d . A .
C15 C 0.2861(2) 1.0816(2) 0.12016(7) 0.0200(5) Uani 1 1 d . . .
H15 H 0.3432 1.1348 0.1410 0.024 Uiso 1 1 calc R . .
C16 C 0.1851(2) 1.0962(2) 0.10768(7) 0.0190(5) Uani 1 1 d . . .
C17 C 0.1012(2) 1.0198(2) 0.07744(7) 0.0197(5) Uani 1 1 d . . .
H17 H 0.0331 1.0305 0.0692 0.024 Uiso 1 1 calc R . .
C18 C 0.1184(2) 0.9262(2) 0.05917(7) 0.0198(5) Uani 1 1 d . . .
C19 C 0.2177(2) 0.9109(2) 0.07117(7) 0.0196(5) Uani 1 1 d . . .
H19 H 0.2286 0.8471 0.0586 0.024 Uiso 1 1 calc R . .
C20 C 0.1899(11) 0.7738(12) 0.3548(3) 0.0571(7) Uani 0.441(5) 1 d PDU A 1
F1 F 0.0928(10) 0.6777(8) 0.3753(3) 0.0586(10) Uani 0.441(5) 1 d PDU A 1
F2 F 0.1165(6) 0.8119(7) 0.3305(2) 0.0603(7) Uani 0.441(5) 1 d PDU A 1
F3 F 0.2527(5) 0.8670(7) 0.3810(2) 0.0673(10) Uani 0.441(5) 1 d PDU A 1
C20B C 0.1931(9) 0.7605(10) 0.3603(3) 0.0571(7) Uani 0.559(5) 1 d PD A 2
F1B F 0.0834(8) 0.6496(6) 0.3674(2) 0.0586(10) Uani 0.559(5) 1 d PD A 2
F2B F 0.1545(5) 0.8342(5) 0.34408(17) 0.0603(7) Uani 0.559(5) 1 d PD A 2
F3B F 0.2420(4) 0.7941(6) 0.39833(16) 0.0673(10) Uani 0.559(5) 1 d PD A 2
C21 C 0.6390(3) 0.7714(3) 0.11183(8) 0.0258(6) Uani 1 1 d . . .
C22 C 0.7621(3) 0.8863(3) 0.12433(9) 0.0304(6) Uani 1 1 d . A .
H22A H 0.7588 0.9621 0.1176 0.046 Uiso 1 1 calc R . .
H22B H 0.8310 0.8868 0.1088 0.046 Uiso 1 1 calc R . .
H22C H 0.7757 0.8839 0.1547 0.046 Uiso 1 1 calc R . .
C23 C 0.6483(3) 0.6554(3) 0.12180(10) 0.0354(7) Uani 1 1 d . A .
H23A H 0.6579 0.6503 0.1523 0.053 Uiso 1 1 calc R . .
H23B H 0.7209 0.6608 0.1072 0.053 Uiso 1 1 calc R . .
H23C H 0.5721 0.5805 0.1123 0.053 Uiso 1 1 calc R . .
C24 C 0.6158(3) 0.7732(3) 0.06421(9) 0.0387(7) Uani 1 1 d . A .
H24A H 0.5362 0.6991 0.0566 0.058 Uiso 1 1 calc R . .
H24B H 0.6839 0.7728 0.0485 0.058 Uiso 1 1 calc R . .
H24C H 0.6125 0.8488 0.0572 0.058 Uiso 1 1 calc R . .
C25 C 0.1693(3) 1.1950(3) 0.12916(8) 0.0247(5) Uani 1 1 d . . .
F4 F 0.27158(18) 1.30887(15) 0.12483(6) 0.0362(4) Uani 1 1 d . . .
F5 F 0.15278(17) 1.17478(17) 0.17117(5) 0.0332(4) Uani 1 1 d . . .
F6 F 0.07186(17) 1.20273(17) 0.11474(5) 0.0359(4) Uani 1 1 d . . .
C26 C 0.0303(3) 0.8442(3) 0.02568(8) 0.0243(5) Uani 1 1 d . . .
F7 F -0.08924(16) 0.80383(18) 0.03548(6) 0.0393(4) Uani 1 1 d . . .
F8 F 0.03998(17) 0.74338(16) 0.01788(6) 0.0361(4) Uani 1 1 d . . .
F9 F 0.05007(18) 0.90487(17) -0.01126(5) 0.0390(4) Uani 1 1 d . . .
N1 N 0.4809(2) 0.6541(2) 0.20398(7) 0.0227(5) Uani 1 1 d . A .
N2 N 0.5113(2) 0.8710(2) 0.12334(7) 0.0213(4) Uani 1 1 d . . .
N3 N 0.4062(2) 0.9760(2) 0.11298(7) 0.0217(4) Uani 1 1 d . . .
O1 O 0.58035(17) 0.86438(17) 0.20397(6) 0.0236(4) Uani 1 1 d . A .
S1 S 0.26364(6) 0.73218(6) 0.131885(19) 0.02131(14) Uani 1 1 d . . .
H3 H 0.476(4) 1.041(4) 0.1143(12) 0.049(11) Uiso 1 1 d . . .
H2A H 0.576(4) 0.946(4) 0.1245(12) 0.050(11) Uiso 1 1 d . . .

loop_
_atom_site_aniso_label
_atom_site_aniso_U_11
_atom_site_aniso_U_22
_atom_site_aniso_U_33
_atom_site_aniso_U_23
_atom_site_aniso_U_13
_atom_site_aniso_U_12
C1 0.0381(17) 0.0432(18) 0.0330(15) -0.0076(13) -0.0105(13) 0.0198(15)
C2 0.048(2) 0.051(2) 0.0287(14) -0.0136(14) -0.0083(14) 0.0209(18)
C3 0.0327(16) 0.0340(16) 0.0421(16) -0.0090(13) 0.0021(13) 0.0111(14)
C4 0.0280(14) 0.0309(15) 0.0379(15) -0.0005(12) 0.0005(12) 0.0144(13)
C5 0.0240(14) 0.0283(14) 0.0286(13) 0.0023(11) 0.0002(11) 0.0129(12)
C6 0.0231(13) 0.0166(12) 0.0281(13) -0.0017(10) -0.0049(10) 0.0044(11)
C7 0.0180(12) 0.0219(13) 0.0274(12) 0.0019(10) -0.0052(10) 0.0079(11)
C8 0.0276(14) 0.0226(14) 0.0407(15) 0.0019(12) -0.0074(12) 0.0137(11)
C9 0.0224(13) 0.0207(13) 0.0401(15) -0.0023(12) -0.0046(12) 0.0083(11)
C10 0.0236(13) 0.0200(13) 0.0339(13) -0.0055(11) -0.0046(11) 0.0075(11)
C11 0.0139(11) 0.0228(13) 0.0299(12) -0.0019(10) -0.0012(9) 0.0115(10)
C12 0.0172(11) 0.0242(13) 0.0266(12) -0.0024(10) -0.0016(9) 0.0138(10)
C13 0.0187(12) 0.0223(12) 0.0184(11) -0.0038(9) -0.0023(9) 0.0119(10)
C14 0.0183(12) 0.0251(13) 0.0191(11) 0.0037(10) 0.0008(9) 0.0122(10)
C15 0.0200(12) 0.0213(12) 0.0191(11) -0.0011(9) -0.0038(9) 0.0106(10)
C16 0.0215(12) 0.0205(12) 0.0172(10) 0.0032(9) 0.0023(9) 0.0120(10)
C17 0.0199(12) 0.0244(12) 0.0186(10) 0.0023(9) 0.0000(9) 0.0138(10)
C18 0.0214(12) 0.0225(12) 0.0157(10) 0.0030(9) 0.0001(9) 0.0111(10)
C19 0.0214(12) 0.0232(12) 0.0176(11) 0.0005(9) 0.0004(9) 0.0137(10)
C20 0.0424(13) 0.0678(18) 0.0573(17) -0.0239(11) 0.0022(11) 0.0248(12)
F1 0.0438(13) 0.072(2) 0.055(2) -0.0178(15) 0.0068(14) 0.0252(15)
F2 0.0538(18) 0.0647(19) 0.065(2) -0.0218(13) 0.0024(12) 0.0314(15)
F3 0.0396(13) 0.084(2) 0.0646(19) -0.0389(14) 0.0041(12) 0.0207(15)
C20B 0.0424(13) 0.0678(18) 0.0573(17) -0.0239(11) 0.0022(11) 0.0248(12)
F1B 0.0438(13) 0.072(2) 0.055(2) -0.0178(15) 0.0068(14) 0.0252(15)
F2B 0.0538(18) 0.0647(19) 0.065(2) -0.0218(13) 0.0024(12) 0.0314(15)
F3B 0.0396(13) 0.084(2) 0.0646(19) -0.0389(14) 0.0041(12) 0.0207(15)
C21 0.0205(13) 0.0342(15) 0.0278(13) -0.0034(11) 0.0009(10) 0.0176(12)
C22 0.0215(13) 0.0345(16) 0.0402(14) -0.0039(13) 0.0027(11) 0.0178(13)
C23 0.0306(16) 0.0336(16) 0.0510(18) -0.0050(14) 0.0050(13) 0.0227(14)
C24 0.0346(17) 0.054(2) 0.0313(14) -0.0054(14) 0.0026(12) 0.0252(16)
C25 0.0275(14) 0.0255(14) 0.0249(12) -0.0013(10) -0.0035(10) 0.0161(12)
F4 0.0426(10) 0.0214(8) 0.0425(9) -0.0052(7) -0.0034(8) 0.0145(8)
F5 0.0460(10) 0.0432(10) 0.0222(7) -0.0040(7) 0.0015(7) 0.0312(9)
F6 0.0433(10) 0.0412(10) 0.0410(9) -0.0091(8) -0.0110(8) 0.0345(9)
C26 0.0247(13) 0.0286(14) 0.0228(12) 0.0011(10) -0.0046(10) 0.0158(12)
F7 0.0209(8) 0.0503(11) 0.0410(9) -0.0140(8) -0.0059(7) 0.0134(8)
F8 0.0410(10) 0.0303(9) 0.0452(10) -0.0152(8) -0.0210(8) 0.0240(8)
F9 0.0499(11) 0.0371(10) 0.0220(7) 0.0023(7) -0.0110(7) 0.0158(9)
N1 0.0202(11) 0.0200(11) 0.0256(11) -0.0032(8) -0.0049(8) 0.0084(9)
N2 0.0169(10) 0.0232(12) 0.0272(11) 0.0014(9) -0.0004(8) 0.0125(10)
N3 0.0153(10) 0.0207(11) 0.0292(11) -0.0007(9) -0.0037(9) 0.0090(9)
O1 0.0214(9) 0.0190(9) 0.0292(9) -0.0025(7) -0.0011(7) 0.0094(8)
S1 0.0166(3) 0.0236(3) 0.0253(3) -0.0011(2) -0.0007(2) 0.0112(3)

loop_
_atom_type_symbol
_atom_type_description
_atom_type_scat_dispersion_real
_atom_type_scat_dispersion_imag
_atom_type_scat_source
C C 0.0033 0.0016 'International Tables Vol C Tables 4.2.6.8 and 6.1.1.4'
H H 0.0000 0.0000 'International Tables Vol C Tables 4.2.6.8 and 6.1.1.4'
F F 0.0171 0.0103 'International Tables Vol C Tables 4.2.6.8 and 6.1.1.4'
N N 0.0061 0.0033 'International Tables Vol C Tables 4.2.6.8 and 6.1.1.4'
O O 0.0106 0.0060 'International Tables Vol C Tables 4.2.6.8 and 6.1.1.4'
S S 0.1246 0.1234 'International Tables Vol C Tables 4.2.6.8 and 6.1.1.4'

loop_
_geom_angle_atom_site_label_1
_geom_angle_atom_site_label_2
_geom_angle_atom_site_label_3
_geom_angle
C2 C1 C6 121.5(3)
C2 C1 H1 119.2
C6 C1 H1 119.2
C1 C2 C3 119.3(3)
C1 C2 H2 120.3
C3 C2 H2 120.3
C4 C3 C2 120.1(3)
C4 C3 C20B 124.3(5)
C2 C3 C20B 115.4(4)
C4 C3 C20 116.6(5)
C2 C3 C20 123.3(5)
C3 C4 C5 120.0(3)
C3 C4 H4 120.0
C5 C4 H4 120.0
C6 C5 C4 120.3(3)
C6 C5 H5 119.8
C4 C5 H5 119.8
C1 C6 C5 118.6(3)
C1 C6 C7 117.5(3)
C5 C6 C7 123.8(2)
N1 C7 C6 113.7(2)
N1 C7 C8 101.5(2)
C6 C7 C8 112.1(2)
N1 C7 H7 109.7
C6 C7 H7 109.7
C8 C7 H7 109.7
C9 C8 C7 103.0(2)
C9 C8 H8A 111.2
C7 C8 H8A 111.2
C9 C8 H8B 111.2
C7 C8 H8B 111.2
H8A C8 H8B 109.1
C8 C9 C10 102.8(2)
C8 C9 H9A 111.2
C10 C9 H9A 111.2
C8 C9 H9B 111.2
C10 C9 H9B 111.2
H9A C9 H9B 109.1
N1 C10 C9 103.2(2)
N1 C10 H10A 111.1
C9 C10 H10A 111.1
N1 C10 H10B 111.1
C9 C10 H10B 111.1
H10A C10 H10B 109.1
O1 C11 N1 121.3(2)
O1 C11 C12 120.5(2)
N1 C11 C12 118.2(2)
N2 C12 C11 107.2(2)
N2 C12 C21 109.3(2)
C11 C12 C21 115.9(2)
N2 C12 H12 108.1
C11 C12 H12 108.1
C21 C12 H12 108.1
N2 C13 N3 114.0(2)
N2 C13 S1 123.0(2)
N3 C13 S1 123.00(19)
C15 C14 C19 120.4(2)
C15 C14 N3 119.4(2)
C19 C14 N3 120.2(2)
C14 C15 C16 119.0(2)
C14 C15 H15 120.5
C16 C15 H15 120.5
C17 C16 C15 121.3(2)
C17 C16 C25 121.0(2)
C15 C16 C25 117.6(2)
C16 C17 C18 118.6(2)
C16 C17 H17 120.7
C18 C17 H17 120.7
C19 C18 C17 120.6(2)
C19 C18 C26 119.8(2)
C17 C18 C26 119.6(2)
C18 C19 C14 120.0(2)
C18 C19 H19 120.0
C14 C19 H19 120.0
F3 C20 F1 109.9(9)
F3 C20 F2 104.2(8)
F1 C20 F2 96.7(9)
F3 C20 C3 114.2(8)
F1 C20 C3 115.7(9)
F2 C20 C3 114.4(8)
F3B C20B F2B 113.8(7)
F3B C20B F1B 103.3(7)
F2B C20B F1B 103.5(8)
F3B C20B C3 115.7(7)
F2B C20B C3 110.1(6)
F1B C20B C3 109.4(7)
C22 C21 C23 108.1(2)
C22 C21 C24 110.3(2)
C23 C21 C24 108.6(2)
C22 C21 C12 112.1(2)
C23 C21 C12 109.9(2)
C24 C21 C12 107.6(2)
C21 C22 H22A 109.5
C21 C22 H22B 109.5
H22A C22 H22B 109.5
C21 C22 H22C 109.5
H22A C22 H22C 109.5
H22B C22 H22C 109.5
C21 C23 H23A 109.5
C21 C23 H23B 109.5
H23A C23 H23B 109.5
C21 C23 H23C 109.5
H23A C23 H23C 109.5
H23B C23 H23C 109.5
C21 C24 H24A 109.5
C21 C24 H24B 109.5
H24A C24 H24B 109.5
C21 C24 H24C 109.5
H24A C24 H24C 109.5
H24B C24 H24C 109.5
F6 C25 F4 107.4(2)
F6 C25 F5 107.0(2)
F4 C25 F5 105.6(2)
F6 C25 C16 113.2(2)
F4 C25 C16 111.7(2)
F5 C25 C16 111.6(2)
F8 C26 F7 107.1(2)
F8 C26 F9 106.4(2)
F7 C26 F9 105.6(2)
F8 C26 C18 113.0(2)
F7 C26 C18 112.4(2)
F9 C26 C18 111.9(2)
C11 N1 C7 119.8(2)
C11 N1 C10 128.2(2)
C7 N1 C10 111.9(2)
C13 N2 C12 122.2(2)
C13 N2 H2A 116(3)
C12 N2 H2A 119(3)
C13 N3 C14 124.3(2)
C13 N3 H3 118(3)
C14 N3 H3 118(3)

loop_
_geom_bond_atom_site_label_1
_geom_bond_atom_site_label_2
_geom_bond_distance
C1 C2 1.380(5)
C1 C6 1.390(4)
C1 H1 0.9500
C2 C3 1.391(5)
C2 H2 0.9500
C3 C4 1.382(4)
C3 C20B 1.489(9)
C3 C20 1.505(11)
C4 C5 1.394(4)
C4 H4 0.9500
C5 C6 1.391(4)
C5 H5 0.9500
C6 C7 1.509(4)
C7 N1 1.478(3)
C7 C8 1.531(4)
C7 H7 1.0000
C8 C9 1.525(4)
C8 H8A 0.9900
C8 H8B 0.9900
C9 C10 1.537(4)
C9 H9A 0.9900
C9 H9B 0.9900
C10 N1 1.483(3)
C10 H10A 0.9900
C10 H10B 0.9900
C11 O1 1.238(3)
C11 N1 1.341(3)
C11 C12 1.537(3)
C12 N2 1.453(3)
C12 C21 1.566(3)
C12 H12 1.0000
C13 N2 1.342(3)
C13 N3 1.364(3)
C13 S1 1.687(3)
C14 C15 1.384(4)
C14 C19 1.388(3)
C14 N3 1.424(3)
C15 C16 1.403(3)
C15 H15 0.9500
C16 C17 1.379(3)
C16 C25 1.491(4)
C17 C18 1.400(3)
C17 H17 0.9500
C18 C19 1.383(3)
C18 C26 1.494(3)
C19 H19 0.9500
C20 F3 1.311(11)
C20 F1 1.358(11)
C20 F2 1.437(11)
C20B F3B 1.319(9)
C20B F2B 1.324(9)
C20B F1B 1.379(10)
C21 C22 1.524(4)
C21 C23 1.525(4)
C21 C24 1.538(4)
C22 H22A 0.9800
C22 H22B 0.9800
C22 H22C 0.9800
C23 H23A 0.9800
C23 H23B 0.9800
C23 H23C 0.9800
C24 H24A 0.9800
C24 H24B 0.9800
C24 H24C 0.9800
C25 F6 1.334(3)
C25 F4 1.347(3)
C25 F5 1.350(3)
C26 F8 1.331(3)
C26 F7 1.336(3)
C26 F9 1.344(3)
N2 H2A 0.87(4)
N3 H3 0.84(4)

loop_
_geom_hbond_atom_site_label_D
_geom_hbond_atom_site_label_H
_geom_hbond_atom_site_label_A
_geom_hbond_distance_DH
_geom_hbond_distance_HA
_geom_hbond_distance_DA
_geom_hbond_angle_DHA
_geom_hbond_site_symmetry_A
N2 H2A O1 0.87(4) 2.11(4) 2.971(3) 172(4) 5_675
N3 H3 O1 0.84(4) 2.63(4) 3.352(3) 146(3) 5_675

loop_
_geom_torsion_atom_site_label_1
_geom_torsion_atom_site_label_2
_geom_torsion_atom_site_label_3
_geom_torsion_atom_site_label_4
_geom_torsion
C6 C1 C2 C3 0.6(5)
C1 C2 C3 C4 0.7(5)
C1 C2 C3 C20B 175.9(5)
C1 C2 C3 C20 -177.6(6)
C2 C3 C4 C5 -1.3(5)
C20B C3 C4 C5 -176.1(5)
C20 C3 C4 C5 177.1(6)
C3 C4 C5 C6 0.7(4)
C2 C1 C6 C5 -1.2(5)
C2 C1 C6 C7 -177.8(3)
C4 C5 C6 C1 0.6(4)
C4 C5 C6 C7 176.9(3)
C1 C6 C7 N1 -170.3(2)
C5 C6 C7 N1 13.3(4)
C1 C6 C7 C8 75.3(3)
C5 C6 C7 C8 -101.1(3)
N1 C7 C8 C9 -37.7(3)
C6 C7 C8 C9 84.0(3)
C7 C8 C9 C10 41.7(3)
C8 C9 C10 N1 -28.7(3)
O1 C11 C12 N2 -33.2(3)
N1 C11 C12 N2 146.6(2)
O1 C11 C12 C21 89.0(3)
N1 C11 C12 C21 -91.2(3)
C19 C14 C15 C16 -0.1(4)
N3 C14 C15 C16 177.8(2)
C14 C15 C16 C17 0.1(4)
C14 C15 C16 C25 178.3(2)
C15 C16 C17 C18 0.1(4)
C25 C16 C17 C18 -178.1(2)
C16 C17 C18 C19 -0.1(4)
C16 C17 C18 C26 -178.7(2)
C17 C18 C19 C14 0.0(4)
C26 C18 C19 C14 178.6(2)
C15 C14 C19 C18 0.1(4)
N3 C14 C19 C18 -177.8(2)
C4 C3 C20 F3 -134.6(8)
C2 C3 C20 F3 43.8(12)
C20B C3 C20 F3 81(5)
C4 C3 C20 F1 96.4(10)
C2 C3 C20 F1 -85.3(11)
C20B C3 C20 F1 -48(4)
C4 C3 C20 F2 -14.8(11)
C2 C3 C20 F2 163.6(6)
C20B C3 C20 F2 -159(5)
C4 C3 C20B F3B -171.3(6)
C2 C3 C20B F3B 13.8(10)
C20 C3 C20B F3B -132(5)
C4 C3 C20B F2B -40.5(9)
C2 C3 C20B F2B 144.5(6)
C20 C3 C20B F2B -1(4)
C4 C3 C20B F1B 72.6(9)
C2 C3 C20B F1B -102.3(8)
C20 C3 C20B F1B 112(5)
N2 C12 C21 C22 63.9(3)
C11 C12 C21 C22 -57.3(3)
N2 C12 C21 C23 -175.8(2)
C11 C12 C21 C23 63.0(3)
N2 C12 C21 C24 -57.7(3)
C11 C12 C21 C24 -178.9(2)
C17 C16 C25 F6 -2.6(3)
C15 C16 C25 F6 179.1(2)
C17 C16 C25 F4 -123.9(2)
C15 C16 C25 F4 57.9(3)
C17 C16 C25 F5 118.2(2)
C15 C16 C25 F5 -60.1(3)
C19 C18 C26 F8 15.4(3)
C17 C18 C26 F8 -166.0(2)
C19 C18 C26 F7 136.7(2)
C17 C18 C26 F7 -44.7(3)
C19 C18 C26 F9 -104.7(3)
C17 C18 C26 F9 73.9(3)
O1 C11 N1 C7 -7.5(4)
C12 C11 N1 C7 172.7(2)
O1 C11 N1 C10 167.6(2)
C12 C11 N1 C10 -12.2(4)
C6 C7 N1 C11 75.6(3)
C8 C7 N1 C11 -163.8(2)
C6 C7 N1 C10 -100.3(3)
C8 C7 N1 C10 20.3(3)
C9 C10 N1 C11 -170.3(2)
C9 C10 N1 C7 5.2(3)
N3 C13 N2 C12 175.3(2)
S1 C13 N2 C12 -3.3(3)
C11 C12 N2 C13 -84.6(3)
C21 C12 N2 C13 149.1(2)
N2 C13 N3 C14 166.9(2)
S1 C13 N3 C14 -14.5(3)
C15 C14 N3 C13 134.5(3)
C19 C14 N3 C13 -47.6(4)
